data_2311092
loop_
_publ_author_name
'Lutz, Martin'
'Vliem, Jara F.'
'Rodenburg, Hendrik P.'

_publ_section_title
;
 Twinning in 5-fluorosalicylic acid: description of a new polymorph.
;
_journal_coeditor_code JX3004
_journal_issue 'Pt 1'
_journal_name_full 'Acta crystallographica. Section C, Structural chemistry'
_journal_page_first 1
_journal_page_last 6
_journal_paper_doi 10.1107/S2053229617017077
_journal_volume 74
_journal_year 2018
_chemical_formula_iupac 'C7 H5 F O3'
_chemical_formula_moiety 'C7 H5 F O3'
_chemical_formula_sum 'C7 H5 F O3'
_chemical_formula_weight 156.11
_chemical_name_systematic
;
5-Fluorosalicylic acid
;
_space_group_crystal_system monoclinic
_space_group_IT_number 14
_space_group_name_Hall '-P 2ybc'
_space_group_name_H-M_alt 'P 1 21/c 1'
_symmetry_space_group_name_Hall '-P 2ybc'
_symmetry_space_group_name_H-M 'P 1 21/c 1'
_atom_sites_solution_hydrogens difmap
_atom_sites_solution_primary dual
_atom_sites_solution_secondary difmap
_audit_creation_method SHELXL-2017/1
_cell_angle_alpha 90
_cell_angle_beta 109.728(6)
_cell_angle_gamma 90
_cell_formula_units_Z 8
_cell_length_a 23.1729(14)
_cell_length_b 3.6802(3)
_cell_length_c 15.6312(8)
_cell_measurement_reflns_used 15239
_cell_measurement_temperature 110(2)
_cell_measurement_theta_max 27.48
_cell_measurement_theta_min 1.83
_cell_volume 1254.80(15)
_computing_cell_refinement
;
PEAKREF (Schreurs, 2016)
;
_computing_data_collection
;
APEX3 (Bruker, 2016)
;
_computing_data_reduction
;
EVAL15 (Schreurs <i>et al.</i>,  2010) and SADABS (Krause <i>et al.</i>,
2015)
;
_computing_molecular_graphics
;
PLATON (Spek, 2009)
;
_computing_publication_material
;
publCIF (Westrip, 2010)
;
_computing_structure_refinement
;
SHELXL2017 (Sheldrick, 2015b)
;
_computing_structure_solution
;
SHELXT (Sheldrick, 2015a)
;
_diffrn_ambient_temperature 110(2)
_diffrn_measured_fraction_theta_full 1.000
_diffrn_measured_fraction_theta_max 1.000
_diffrn_measurement_device_type 'Bruker Kappa APEXII'
_diffrn_measurement_method '\f and \w scans'
_diffrn_radiation_type MoK\a
_diffrn_radiation_wavelength 0.71073
_diffrn_reflns_av_R_equivalents 0.0642
_diffrn_reflns_limit_h_max 30
_diffrn_reflns_limit_h_min -30
_diffrn_reflns_limit_k_max 4
_diffrn_reflns_limit_k_min -4
_diffrn_reflns_limit_l_max 19
_diffrn_reflns_limit_l_min -20
_diffrn_reflns_number 30602
_diffrn_reflns_theta_full 25.242
_diffrn_reflns_theta_max 27.491
_diffrn_reflns_theta_min 1.867
_exptl_absorpt_coefficient_mu 0.148
_exptl_absorpt_correction_T_max 1.0000
_exptl_absorpt_correction_T_min 0.6939
_exptl_absorpt_correction_type numerical
_exptl_absorpt_process_details
;
(<i>SADABS</i>; Krause <i>et al.</i>,  2015)
;
_exptl_crystal_colour colourless
_exptl_crystal_density_diffrn 1.653
_exptl_crystal_description plate
_exptl_crystal_F_000 640
_exptl_crystal_size_max 0.27
_exptl_crystal_size_mid 0.21
_exptl_crystal_size_min 0.04
_refine_diff_density_max 0.573
_refine_diff_density_min -0.269
_refine_ls_extinction_method none
_refine_ls_goodness_of_fit_ref 1.053
_refine_ls_hydrogen_treatment constr
_refine_ls_matrix_type full
_refine_ls_number_parameters 204
_refine_ls_number_reflns 2884
_refine_ls_number_restraints 0
_refine_ls_restrained_S_all 1.053
_refine_ls_R_factor_all 0.0631
_refine_ls_R_factor_gt 0.0473
_refine_ls_shift/su_max 0.000
_refine_ls_shift/su_mean 0.000
_refine_ls_structure_factor_coef Fsqd
_refine_ls_weighting_details 'w=1/[\s^2^(Fo^2^)+(0.0731P)^2^+0.4868P] where P=(Fo^2^+2Fc^2^)/3'
_refine_ls_weighting_scheme calc
_refine_ls_wR_factor_gt 0.1133
_refine_ls_wR_factor_ref 0.1226
_reflns_number_gt 2386
_reflns_number_total 2884
_reflns_threshold_expression 'I > 2\s(I)'
_cod_data_source_file jx3004sup1.cif
_cod_data_source_block I
_cod_original_cell_volume 1254.79(15)
_cod_database_code 2311092
_shelx_space_group_comment
;
The symmetry employed for this shelxl refinement is uniquely defined
by the following loop, which should always be used as a source of
symmetry information in preference to the above space-group names.
They are only intended as comments.
;

loop_
_space_group_symop_operation_xyz
'x, y, z'
'-x, y+1/2, -z+1/2'
'-x, -y, -z'
'x, -y-1/2, z-1/2'

loop_
_atom_site_type_symbol
_atom_site_label
_atom_site_fract_x
_atom_site_fract_y
_atom_site_fract_z
_atom_site_U_iso_or_equiv
_atom_site_adp_type
_atom_site_calc_flag
_atom_site_occupancy
F F11 0.37637(8) 0.4284(5) 0.32426(10) 0.0235(4) Uani d 1
O O11 0.49467(9) 0.4087(5) 0.11432(12) 0.0198(5) Uani d 1
H H11O 0.518303 0.390822 0.083928 0.030 Uiso calc 1
O O21 0.43470(9) 0.6756(6) -0.01370(14) 0.0189(5) Uani d 1
O O31 0.32536(9) 0.9067(6) -0.02534(13) 0.0189(4) Uani d 1
H H31O 0.355419 0.882858 -0.043422 0.028 Uiso calc 1
C C11 0.39756(12) 0.6221(7) 0.10943(18) 0.0137(5) Uani d 1
C C21 0.34068(12) 0.7843(7) 0.06108(19) 0.0139(6) Uani d 1
C C31 0.29715(12) 0.8263(7) 0.1037(2) 0.0170(6) Uani d 1
H H31 0.258631 0.933751 0.071594 0.020 Uiso calc 1
C C41 0.30959(12) 0.7131(8) 0.19201(19) 0.0160(6) Uani d 1
H H41 0.280138 0.745701 0.221390 0.019 Uiso calc 1
C C51 0.36549(12) 0.5513(7) 0.23758(18) 0.0166(6) Uani d 1
C C61 0.40960(12) 0.5044(7) 0.19938(17) 0.0145(5) Uani d 1
H H61 0.447691 0.394723 0.232620 0.017 Uiso calc 1
C C71 0.44369(12) 0.5704(7) 0.06512(18) 0.0138(5) Uani d 1
F F12 0.12270(8) -0.1498(5) 0.44878(11) 0.0271(5) Uani d 1
O O12 0.00509(9) -0.1177(6) 0.11867(12) 0.0210(5) Uani d 1
H H12O -0.020011 -0.100787 0.065548 0.032 Uiso calc 1
O O22 0.06700(9) 0.1506(6) 0.05439(14) 0.0202(5) Uani d 1
O O32 0.17965(9) 0.2931(6) 0.15292(14) 0.0213(5) Uani d 1
H H32O 0.148360 0.312280 0.106257 0.032 Uiso calc 1
C C12 0.10439(12) 0.0503(7) 0.21348(18) 0.0149(5) Uani d 1
C C22 0.16289(13) 0.1804(7) 0.2237(2) 0.0157(6) Uani d 1
C C32 0.20716(12) 0.1943(8) 0.3101(2) 0.0173(6) Uani d 1
H H32 0.247111 0.281184 0.317137 0.021 Uiso calc 1
C C42 0.19354(14) 0.0831(8) 0.3856(2) 0.0207(6) Uani d 1
H H42 0.223687 0.092787 0.444439 0.025 Uiso calc 1
C C52 0.13573(13) -0.0412(7) 0.37363(18) 0.0172(6) Uani d 1
C C62 0.09072(12) -0.0621(7) 0.29029(19) 0.0159(5) Uani d 1
H H62 0.051093 -0.150876 0.284567 0.019 Uiso calc 1
C C72 0.05744(12) 0.0321(7) 0.12241(18) 0.0150(6) Uani d 1

loop_
_atom_site_aniso_label
_atom_site_aniso_U_11
_atom_site_aniso_U_22
_atom_site_aniso_U_33
_atom_site_aniso_U_12
_atom_site_aniso_U_13
_atom_site_aniso_U_23
F11 0.0365(10) 0.0293(9) 0.0086(9) -0.0006(7) 0.0126(7) 0.0004(7)
O11 0.0203(10) 0.0295(11) 0.0129(11) 0.0071(8) 0.0100(8) 0.0054(8)
O21 0.0215(11) 0.0258(11) 0.0119(11) 0.0058(8) 0.0089(8) 0.0068(8)
O31 0.0213(10) 0.0236(10) 0.0141(10) 0.0051(8) 0.0088(8) 0.0052(8)
C11 0.0193(13) 0.0119(12) 0.0104(13) -0.0026(10) 0.0059(10) -0.0022(9)
C21 0.0204(13) 0.0105(12) 0.0117(14) -0.0009(10) 0.0068(11) -0.0034(10)
C31 0.0208(14) 0.0125(13) 0.0170(15) 0.0023(10) 0.0055(12) -0.0004(10)
C41 0.0185(12) 0.0168(13) 0.0175(14) -0.0044(10) 0.0124(11) -0.0049(10)
C51 0.0264(14) 0.0158(12) 0.0084(12) -0.0058(11) 0.0068(11) -0.0006(10)
C61 0.0200(13) 0.0131(12) 0.0090(12) 0.0000(10) 0.0030(10) -0.0022(10)
C71 0.0177(13) 0.0126(12) 0.0116(13) -0.0008(10) 0.0058(10) -0.0031(10)
F12 0.0381(11) 0.0341(11) 0.0119(9) -0.0026(8) 0.0122(8) 0.0025(7)
O12 0.0216(11) 0.0300(12) 0.0122(11) -0.0046(8) 0.0066(8) 0.0000(8)
O22 0.0263(11) 0.0238(11) 0.0129(11) -0.0046(8) 0.0098(9) 0.0011(8)
O32 0.0216(10) 0.0299(12) 0.0149(11) -0.0050(9) 0.0095(9) 0.0011(8)
C12 0.0227(14) 0.0096(12) 0.0138(13) 0.0017(10) 0.0080(11) -0.0012(9)
C22 0.0202(14) 0.0125(13) 0.0175(15) -0.0002(10) 0.0103(12) -0.0015(10)
C32 0.0179(14) 0.0142(14) 0.0194(16) -0.0029(10) 0.0056(12) -0.0020(10)
C42 0.0308(16) 0.0146(14) 0.0155(15) 0.0017(11) 0.0061(12) -0.0012(10)
C52 0.0290(14) 0.0116(13) 0.0140(13) 0.0026(11) 0.0112(12) 0.0014(10)
C62 0.0218(14) 0.0114(12) 0.0167(13) -0.0003(10) 0.0095(12) -0.0016(10)
C72 0.0200(13) 0.0122(13) 0.0159(14) -0.0006(10) 0.0100(11) -0.0011(10)

loop_
_atom_type_symbol
_atom_type_description
_atom_type_scat_dispersion_real
_atom_type_scat_dispersion_imag
_atom_type_scat_source
C C 0.0033 0.0016 'International Tables Vol C Tables 4.2.6.8 and 6.1.1.4'
H H 0.0000 0.0000 'International Tables Vol C Tables 4.2.6.8 and 6.1.1.4'
F F 0.0171 0.0103 'International Tables Vol C Tables 4.2.6.8 and 6.1.1.4'
O O 0.0106 0.0060 'International Tables Vol C Tables 4.2.6.8 and 6.1.1.4'

loop_
_geom_angle_atom_site_label_1
_geom_angle_atom_site_label_2
_geom_angle_atom_site_label_3
_geom_angle
C71 O11 H11O 109.5
C21 O31 H31O 109.5
C61 C11 C21 120.0(2)
C61 C11 C71 120.1(2)
C21 C11 C71 119.9(2)
O31 C21 C31 116.9(2)
O31 C21 C11 123.9(2)
C31 C21 C11 119.2(3)
C41 C31 C21 120.4(3)
C41 C31 H31 119.8
C21 C31 H31 119.8
C31 C41 C51 119.3(2)
C31 C41 H41 120.4
C51 C41 H41 120.4
C61 C51 F11 118.6(2)
C61 C51 C41 122.7(2)
F11 C51 C41 118.6(2)
C51 C61 C11 118.4(2)
C51 C61 H61 120.8
C11 C61 H61 120.8
O21 C71 O11 122.6(2)
O21 C71 C11 121.5(2)
O11 C71 C11 115.9(2)
C72 O12 H12O 109.5
C22 O32 H32O 109.5
C22 C12 C62 119.6(2)
C22 C12 C72 119.9(2)
C62 C12 C72 120.5(2)
O32 C22 C32 117.3(3)
O32 C22 C12 123.1(3)
C32 C22 C12 119.5(3)
C42 C32 C22 120.7(3)
C42 C32 H32 119.7
C22 C32 H32 119.7
C52 C42 C32 118.6(3)
C52 C42 H42 120.7
C32 C42 H42 120.7
F12 C52 C42 118.1(3)
F12 C52 C62 118.9(2)
C42 C52 C62 123.0(3)
C52 C62 C12 118.6(2)
C52 C62 H62 120.7
C12 C62 H62 120.7
O22 C72 O12 122.7(2)
O22 C72 C12 121.8(2)
O12 C72 C12 115.5(2)

loop_
_geom_bond_atom_site_label_1
_geom_bond_atom_site_label_2
_geom_bond_distance
_geom_bond_publ_flag
F11 C51 1.369(3) y
O11 C71 1.314(3) y
O11 H11O 0.8400 ?
O21 C71 1.240(3) y
O31 C21 1.353(3) y
O31 H31O 0.8400 ?
C11 C61 1.406(4) ?
C11 C21 1.411(4) ?
C11 C71 1.469(4) ?
C21 C31 1.392(4) ?
C31 C41 1.376(4) ?
C31 H31 0.9500 ?
C41 C51 1.385(4) ?
C41 H41 0.9500 ?
C51 C61 1.358(4) ?
C61 H61 0.9500 ?
F12 C52 1.367(3) y
O12 C72 1.316(3) y
O12 H12O 0.8400 ?
O22 C72 1.236(3) y
O32 C22 1.356(3) y
O32 H32O 0.8400 ?
C12 C22 1.395(4) ?
C12 C62 1.404(4) ?
C12 C72 1.473(4) ?
C22 C32 1.394(4) ?
C32 C42 1.382(4) ?
C32 H32 0.9500 ?
C42 C52 1.368(4) ?
C42 H42 0.9500 ?
C52 C62 1.369(4) ?
C62 H62 0.9500 ?

loop_
_geom_hbond_atom_site_label_D
_geom_hbond_atom_site_label_H
_geom_hbond_atom_site_label_A
_geom_hbond_site_symmetry_A
_geom_hbond_distance_DH
_geom_hbond_distance_HA
_geom_hbond_distance_DA
_geom_hbond_angle_DHA
_geom_hbond_publ_flag
O11 H11O O21 3_665 0.84 1.81 2.643(3) 176 yes
O31 H31O O21 . 0.84 1.90 2.620(3) 144 yes
O31 H31O F11 4_575 0.84 2.38 3.028(3) 134 yes
O12 H12O O22 3 0.84 1.83 2.659(3) 168 yes
O32 H32O O22 . 0.84 1.88 2.597(3) 143 yes
O32 H32O F12 4_565 0.84 2.64 3.287(3) 135 yes

loop_
_geom_torsion_atom_site_label_1
_geom_torsion_atom_site_label_2
_geom_torsion_atom_site_label_3
_geom_torsion_atom_site_label_4
_geom_torsion
_geom_torsion_publ_flag
C61 C11 C21 O31 179.7(2) ?
C71 C11 C21 O31 -1.5(4) ?
C61 C11 C21 C31 0.2(4) ?
C71 C11 C21 C31 179.1(2) ?
O31 C21 C31 C41 -179.1(2) ?
C11 C21 C31 C41 0.4(4) ?
C21 C31 C41 C51 -1.1(4) ?
C31 C41 C51 C61 1.3(4) ?
C31 C41 C51 F11 -177.7(2) ?
F11 C51 C61 C11 178.3(2) ?
C41 C51 C61 C11 -0.7(4) ?
C21 C11 C61 C51 -0.1(4) ?
C71 C11 C61 C51 -178.9(2) ?
C61 C11 C71 O21 -179.1(3) y
C21 C11 C71 O21 2.1(4) y
C61 C11 C71 O11 0.6(4) y
C21 C11 C71 O11 -178.3(2) y
C62 C12 C22 O32 179.8(2) ?
C72 C12 C22 O32 -0.2(4) ?
C62 C12 C22 C32 0.5(4) ?
C72 C12 C22 C32 -179.6(3) ?
O32 C22 C32 C42 -179.8(2) ?
C12 C22 C32 C42 -0.4(4) ?
C22 C32 C42 C52 0.1(4) ?
C32 C42 C52 F12 -179.9(2) ?
C32 C42 C52 C62 0.3(4) ?
F12 C52 C62 C12 179.9(2) ?
C42 C52 C62 C12 -0.2(4) ?
C22 C12 C62 C52 -0.2(4) ?
C72 C12 C62 C52 179.9(2) ?
C22 C12 C72 O22 -4.6(4) y
C62 C12 C72 O22 175.3(2) y
C22 C12 C72 O12 175.4(2) y
C62 C12 C72 O12 -4.7(4) y

_cod_database_fobs_code 2311092
